data_8102378
loop_
_publ_author_name
'Jian-Hua Qin'
'Jian-Ge Wang'

_publ_section_title
;
 Crystal structure of
 monoaqua-hexakis(N-p-acetamido-benzenesulfonylglycinato)-bis(2,2'-bipyridine)dieuropium(III)
 tetrahydrate, [Eu2(C10H11N2O5S)6(C10H8N2)2(H2O)2] &#x00B7; 4H2O
;
_journal_issue 1
_journal_name_full 'Zeitschrift f\"ur Kristallographie - New Crystal Structures'
_journal_page_first 56
_journal_volume 224
_journal_year 2009
_chemical_formula_sum 'C80 H94 Eu2 N16 O36 S6'
_chemical_formula_weight 2351.99
_space_group_IT_number 2
_symmetry_cell_setting triclinic
_symmetry_space_group_name_Hall '-P 1'
_symmetry_space_group_name_H-M 'P -1'
_atom_sites_solution_hydrogens geom
_atom_sites_solution_primary direct
_atom_sites_solution_secondary difmap
_audit_creation_method SHELXL-97
_cell_angle_alpha 82.319(2)
_cell_angle_beta 79.924(2)
_cell_angle_gamma 65.742(2)
_cell_formula_units_Z 1
_cell_length_a 12.2608(17)
_cell_length_b 13.9712(19)
_cell_length_c 15.771(2)
_cell_measurement_reflns_used 5115
_cell_measurement_temperature 291(2)
_cell_measurement_theta_max 23.38
_cell_measurement_theta_min 2.50
_cell_volume 2419.3(6)
_computing_cell_refinement 'Bruker SMART'
_computing_data_collection 'Bruker SMART'
_computing_data_reduction 'Bruker SAINT'
_computing_molecular_graphics 'Bruker SHELXTL'
_computing_publication_material 'Bruker SHELXTL'
_computing_structure_refinement 'SHELXL-97 (Sheldrick, 1997)'
_computing_structure_solution 'SHELXS-97 (Sheldrick, 1990)'
_diffrn_ambient_temperature 291(2)
_diffrn_measured_fraction_theta_full 0.993
_diffrn_measured_fraction_theta_max 0.993
_diffrn_measurement_device_type 'CCD area detector'
_diffrn_measurement_method 'phi and omega scans'
_diffrn_radiation_monochromator graphite
_diffrn_radiation_source 'fine-focus sealed tube'
_diffrn_radiation_type MoK\a
_diffrn_radiation_wavelength 0.71073
_diffrn_reflns_av_R_equivalents 0.0319
_diffrn_reflns_av_sigmaI/netI 0.0517
_diffrn_reflns_limit_h_max 14
_diffrn_reflns_limit_h_min -14
_diffrn_reflns_limit_k_max 16
_diffrn_reflns_limit_k_min -16
_diffrn_reflns_limit_l_max 19
_diffrn_reflns_limit_l_min -19
_diffrn_reflns_number 18185
_diffrn_reflns_theta_full 25.50
_diffrn_reflns_theta_max 25.50
_diffrn_reflns_theta_min 2.40
_diffrn_standards_number 0
_exptl_absorpt_coefficient_mu 1.507
_exptl_absorpt_correction_T_max 0.9032
_exptl_absorpt_correction_T_min 0.5316
_exptl_absorpt_correction_type multi-scan
_exptl_absorpt_process_details sadabs
_exptl_crystal_density_diffrn 1.614
_exptl_crystal_density_method 'not measured'
_exptl_crystal_F_000 1196
_exptl_crystal_size_max 0.48
_exptl_crystal_size_mid 0.33
_exptl_crystal_size_min 0.07
_refine_diff_density_max 0.725
_refine_diff_density_min -0.528
_refine_diff_density_rms 0.083
_refine_ls_extinction_method none
_refine_ls_goodness_of_fit_ref 1.024
_refine_ls_hydrogen_treatment constr
_refine_ls_matrix_type full
_refine_ls_number_parameters 634
_refine_ls_number_reflns 8943
_refine_ls_number_restraints 0
_refine_ls_restrained_S_all 1.024
_refine_ls_R_factor_all 0.0440
_refine_ls_R_factor_gt 0.0337
_refine_ls_shift/su_max 0.002
_refine_ls_shift/su_mean 0.000
_refine_ls_structure_factor_coef Fsqd
_refine_ls_weighting_details 'calc w=1/[\s^2^(Fo^2^)+(0.0326P)^2^+0.3065P] where P=(Fo^2^+2Fc^2^)/3'
_refine_ls_weighting_scheme calc
_refine_ls_wR_factor_gt 0.0701
_refine_ls_wR_factor_ref 0.0749
_reflns_number_gt 7558
_reflns_number_total 8943
_reflns_threshold_expression >2sigma(I)
_cod_data_source_file 1267-2467.cff
_cod_data_source_block a
_cod_depositor_comments
;
The following automatic conversions were performed:
'_symmetry_cell_setting' value 'Triclinic' changed to 'triclinic'
according to '/home/saulius/struct/CIF-dictionaries/cif_core.dic'
dictionary named 'cif_core.dic' version 2.4.1 from 2010-06-29.

Automatic conversion script
Id: cif_fix_enum 1555 2011-01-17 13:19:09Z saulius 
;
_cod_original_sg_symbol_H-M P-1
_cod_database_code 8102378

loop_
_symmetry_equiv_pos_as_xyz
'x, y, z'
'-x, -y, -z'

loop_
_atom_site_label
_atom_site_type_symbol
_atom_site_fract_x
_atom_site_fract_y
_atom_site_fract_z
_atom_site_U_iso_or_equiv
_atom_site_adp_type
_atom_site_occupancy
_atom_site_symmetry_multiplicity
_atom_site_calc_flag
_atom_site_refinement_flags
_atom_site_disorder_assembly
_atom_site_disorder_group
Eu1 Eu 0.813031(15) 0.551905(13) 0.534118(11) 0.02426(6) Uani 1 1 d . . .
S1 S 0.91287(9) 0.90627(8) 0.66137(6) 0.0414(2) Uani 1 1 d . . .
S2 S 1.18536(10) 0.19353(9) 0.85239(7) 0.0485(3) Uani 1 1 d . . .
S3 S 0.76108(9) 0.59806(9) 0.88758(6) 0.0421(3) Uani 1 1 d . . .
O1 O 1.3188(2) 1.1389(2) 0.6116(2) 0.0556(8) Uani 1 1 d . . .
O2 O 0.8843(3) 0.9301(3) 0.57544(19) 0.0756(11) Uani 1 1 d . . .
O3 O 0.8263(2) 0.9630(2) 0.72889(19) 0.0520(8) Uani 1 1 d . . .
O4 O 1.0317(2) 0.59533(18) 0.52326(15) 0.0362(6) Uani 1 1 d . . .
O5 O 0.8497(2) 0.69445(19) 0.58246(16) 0.0354(6) Uani 1 1 d . . .
O6 O 0.6414(3) 0.1548(3) 0.9209(3) 0.0908(13) Uani 1 1 d . . .
O7 O 1.1592(3) 0.2683(3) 0.91456(19) 0.0699(10) Uani 1 1 d . . .
O8 O 1.3031(3) 0.1101(2) 0.8399(2) 0.0699(10) Uani 1 1 d . . .
O9 O 0.9336(2) 0.46872(18) 0.65081(15) 0.0311(6) Uani 1 1 d . . .
O10 O 1.1314(2) 0.38142(18) 0.60748(15) 0.0327(6) Uani 1 1 d . . .
O11 O 0.1707(2) 0.6696(2) 0.8884(2) 0.0609(9) Uani 1 1 d . . .
O12 O 0.7330(3) 0.6841(3) 0.93926(17) 0.0570(8) Uani 1 1 d . . .
O13 O 0.8598(2) 0.5001(2) 0.90291(18) 0.0541(8) Uani 1 1 d . . .
O14 O 0.5430(2) 0.7686(2) 0.66072(19) 0.0521(8) Uani 1 1 d . . .
O15 O 0.6823(2) 0.60559(18) 0.66512(15) 0.0314(6) Uani 1 1 d . . .
O16 O 0.6384(2) 0.71000(18) 0.49719(16) 0.0363(6) Uani 1 1 d . . .
H1W H 0.5974 0.7411 0.5406 0.054 Uiso 1 1 d R . .
H2W H 0.6537 0.7520 0.4594 0.054 Uiso 1 1 d R . .
O17 O 0.4148(3) 0.2847(2) 0.8711(2) 0.0693(10) Uani 1 1 d . . .
H3W H 0.4826 0.2444 0.8838 0.104 Uiso 1 1 d R . .
H4W H 0.3663 0.2555 0.8835 0.104 Uiso 1 1 d R . .
O18 O 0.0765(2) 0.2199(2) 0.11788(18) 0.0515(7) Uani 1 1 d . . .
H5W H 0.1170 0.2474 0.0838 0.077 Uiso 1 1 d R . .
H6W H 0.0031 0.2544 0.1155 0.077 Uiso 1 1 d R . .
N1 N 1.3689(3) 0.9658(2) 0.6505(2) 0.0425(8) Uani 1 1 d . . .
H1D H 1.4282 0.9088 0.6638 0.051 Uiso 1 1 calc R . .
N2 N 0.9430(3) 0.7835(2) 0.6871(2) 0.0433(8) Uani 1 1 d . . .
H2D H 0.9122 0.7645 0.7363 0.052 Uiso 1 1 calc R . .
N3 N 0.8163(3) 0.0109(3) 0.9161(2) 0.0421(8) Uani 1 1 d . . .
H3D H 0.8454 -0.0568 0.9215 0.050 Uiso 1 1 calc R . .
N4 N 1.1638(3) 0.2591(2) 0.7594(2) 0.0395(8) Uani 1 1 d . . .
H4D H 1.2222 0.2470 0.7176 0.047 Uiso 1 1 calc R . .
N5 N 0.3255(3) 0.5094(2) 0.89371(19) 0.0371(8) Uani 1 1 d . . .
H5D H 0.3416 0.4432 0.8969 0.045 Uiso 1 1 calc R . .
N6 N 0.7890(3) 0.6391(3) 0.78806(19) 0.0394(8) Uani 1 1 d . . .
H6D H 0.8580 0.6088 0.7579 0.047 Uiso 1 1 calc R . .
N7 N 0.7389(3) 0.4017(2) 0.59249(19) 0.0324(7) Uani 1 1 d . . .
N8 N 0.6946(3) 0.5021(2) 0.43710(19) 0.0332(7) Uani 1 1 d . . .
C1 C 1.5241(4) 1.0335(4) 0.6316(4) 0.0804(18) Uani 1 1 d . . .
H1A H 1.5450 1.0820 0.5900 0.121 Uiso 1 1 calc R . .
H1B H 1.5757 0.9627 0.6178 0.121 Uiso 1 1 calc R . .
H1C H 1.5340 1.0444 0.6881 0.121 Uiso 1 1 calc R . .
C2 C 1.3947(4) 1.0512(3) 0.6302(3) 0.0455(10) Uani 1 1 d . . .
C3 C 1.2579(3) 0.9566(3) 0.6532(2) 0.0355(9) Uani 1 1 d . . .
C4 C 1.2490(3) 0.8657(3) 0.6952(3) 0.0413(10) Uani 1 1 d . . .
H4 H 1.3135 0.8157 0.7212 0.050 Uiso 1 1 calc R . .
C5 C 1.1446(4) 0.8490(3) 0.6987(2) 0.0401(9) Uani 1 1 d . . .
H5 H 1.1388 0.7883 0.7273 0.048 Uiso 1 1 calc R . .
C6 C 1.0489(3) 0.9227(3) 0.6595(2) 0.0375(9) Uani 1 1 d . . .
C7 C 1.0584(4) 1.0125(3) 0.6175(3) 0.0481(11) Uani 1 1 d . . .
H7 H 0.9941 1.0618 0.5909 0.058 Uiso 1 1 calc R . .
C8 C 1.1618(4) 1.0306(3) 0.6143(3) 0.0463(11) Uani 1 1 d . . .
H8 H 1.1667 1.0920 0.5863 0.056 Uiso 1 1 calc R . .
C9 C 1.0218(4) 0.7046(4) 0.6277(3) 0.0564(13) Uani 1 1 d . . .
H9A H 1.0743 0.6450 0.6608 0.068 Uiso 1 1 calc R . .
H9B H 1.0727 0.7339 0.5889 0.068 Uiso 1 1 calc R . .
C10 C 0.9614(3) 0.6645(3) 0.5740(2) 0.0319(8) Uani 1 1 d . . .
C11 C 0.6332(4) -0.0121(4) 0.9140(4) 0.0779(16) Uani 1 1 d . . .
H11A H 0.5486 0.0288 0.9122 0.117 Uiso 1 1 calc R . .
H11B H 0.6438 -0.0602 0.9644 0.117 Uiso 1 1 calc R . .
H11C H 0.6672 -0.0509 0.8632 0.117 Uiso 1 1 calc R . .
C12 C 0.6956(4) 0.0598(4) 0.9174(3) 0.0541(12) Uani 1 1 d . . .
C13 C 0.9000(4) 0.0577(3) 0.9070(2) 0.0360(9) Uani 1 1 d . . .
C14 C 0.8711(4) 0.1597(3) 0.9274(2) 0.0428(10) Uani 1 1 d . . .
H14 H 0.7928 0.2011 0.9502 0.051 Uiso 1 1 calc R . .
C15 C 0.9597(4) 0.1993(3) 0.9135(2) 0.0429(10) Uani 1 1 d . . .
H15 H 0.9408 0.2673 0.9278 0.051 Uiso 1 1 calc R . .
C16 C 1.0757(4) 0.1392(3) 0.8788(2) 0.0373(9) Uani 1 1 d . . .
C17 C 1.1066(4) 0.0357(3) 0.8619(2) 0.0407(10) Uani 1 1 d . . .
H17 H 1.1857 -0.0061 0.8409 0.049 Uiso 1 1 calc R . .
C18 C 1.0190(4) -0.0048(3) 0.8765(2) 0.0397(9) Uani 1 1 d . . .
H18 H 1.0395 -0.0744 0.8658 0.048 Uiso 1 1 calc R . .
C19 C 1.0449(3) 0.3381(3) 0.7479(2) 0.0382(9) Uani 1 1 d . . .
H19A H 1.0188 0.3865 0.7931 0.046 Uiso 1 1 calc R . .
H19B H 0.9890 0.3039 0.7544 0.046 Uiso 1 1 calc R . .
C20 C 1.0386(3) 0.4004(3) 0.6612(2) 0.0286(8) Uani 1 1 d . . .
C21 C 0.1291(4) 0.5181(3) 0.8818(3) 0.0594(13) Uani 1 1 d . . .
H21A H 0.0706 0.5274 0.9325 0.089 Uiso 1 1 calc R . .
H21B H 0.1774 0.4445 0.8766 0.089 Uiso 1 1 calc R . .
H21C H 0.0883 0.5469 0.8318 0.089 Uiso 1 1 calc R . .
C22 C 0.2089(4) 0.5740(3) 0.8888(3) 0.0425(10) Uani 1 1 d . . .
C23 C 0.4247(3) 0.5362(3) 0.8943(2) 0.0349(9) Uani 1 1 d . . .
C24 C 0.4137(3) 0.6356(3) 0.9074(2) 0.0408(10) Uani 1 1 d . . .
H24 H 0.3377 0.6900 0.9153 0.049 Uiso 1 1 calc R . .
C25 C 0.5156(3) 0.6545(3) 0.9088(2) 0.0409(10) Uani 1 1 d . . .
H25 H 0.5079 0.7211 0.9192 0.049 Uiso 1 1 calc R . .
C26 C 0.6295(3) 0.5741(3) 0.8946(2) 0.0365(9) Uani 1 1 d . . .
C27 C 0.6408(3) 0.4744(3) 0.8813(2) 0.0389(9) Uani 1 1 d . . .
H27 H 0.7169 0.4205 0.8716 0.047 Uiso 1 1 calc R . .
C28 C 0.5388(3) 0.4553(3) 0.8826(2) 0.0375(9) Uani 1 1 d . . .
H28 H 0.5463 0.3877 0.8756 0.045 Uiso 1 1 calc R . .
C29 C 0.6929(3) 0.7292(3) 0.7516(2) 0.0384(9) Uani 1 1 d . . .
H29A H 0.7261 0.7785 0.7215 0.046 Uiso 1 1 calc R . .
H29B H 0.6323 0.7646 0.7982 0.046 Uiso 1 1 calc R . .
C30 C 0.6332(3) 0.6982(3) 0.6895(2) 0.0327(8) Uani 1 1 d . . .
C31 C 0.7613(3) 0.3533(3) 0.6701(3) 0.0431(10) Uani 1 1 d . . .
H31 H 0.7872 0.3841 0.7069 0.052 Uiso 1 1 calc R . .
C32 C 0.7487(4) 0.2608(4) 0.6994(3) 0.0623(13) Uani 1 1 d . . .
H32 H 0.7650 0.2302 0.7543 0.075 Uiso 1 1 calc R . .
C33 C 0.7114(4) 0.2149(4) 0.6449(4) 0.0700(15) Uani 1 1 d . . .
H33 H 0.7040 0.1512 0.6618 0.084 Uiso 1 1 calc R . .
C34 C 0.6852(4) 0.2639(3) 0.5656(3) 0.0588(13) Uani 1 1 d . . .
H34 H 0.6593 0.2340 0.5282 0.071 Uiso 1 1 calc R . .
C35 C 0.6975(3) 0.3584(3) 0.5411(2) 0.0349(9) Uani 1 1 d . . .
C36 C 0.6621(3) 0.4196(3) 0.4587(2) 0.0322(8) Uani 1 1 d . . .
C37 C 0.5939(4) 0.3982(3) 0.4081(3) 0.0442(10) Uani 1 1 d . . .
H37 H 0.5725 0.3410 0.4238 0.053 Uiso 1 1 calc R . .
C38 C 0.5581(4) 0.4609(4) 0.3351(3) 0.0527(12) Uani 1 1 d . . .
H38 H 0.5123 0.4469 0.3011 0.063 Uiso 1 1 calc R . .
C39 C 0.5907(4) 0.5445(3) 0.3131(3) 0.0454(10) Uani 1 1 d . . .
H39 H 0.5675 0.5884 0.2639 0.054 Uiso 1 1 calc R . .
C40 C 0.6583(3) 0.5623(3) 0.3649(2) 0.0406(10) Uani 1 1 d . . .
H40 H 0.6804 0.6191 0.3494 0.049 Uiso 1 1 calc R . .

loop_
_atom_site_aniso_label
_atom_site_aniso_U_11
_atom_site_aniso_U_22
_atom_site_aniso_U_33
_atom_site_aniso_U_23
_atom_site_aniso_U_13
_atom_site_aniso_U_12
Eu1 0.02235(10) 0.02198(10) 0.02908(10) -0.00030(7) -0.00497(7) -0.00924(7)
S1 0.0422(6) 0.0533(7) 0.0370(6) -0.0013(5) -0.0063(5) -0.0276(5)
S2 0.0571(7) 0.0492(7) 0.0538(7) 0.0226(5) -0.0324(6) -0.0336(6)
S3 0.0376(6) 0.0654(7) 0.0344(6) -0.0047(5) -0.0051(4) -0.0311(6)
O1 0.0442(18) 0.0284(16) 0.089(2) 0.0090(15) -0.0099(16) -0.0127(14)
O2 0.083(2) 0.129(3) 0.0445(19) 0.0193(19) -0.0266(17) -0.073(2)
O3 0.0448(17) 0.0394(16) 0.066(2) -0.0097(14) 0.0030(15) -0.0133(14)
O4 0.0422(16) 0.0274(14) 0.0343(14) -0.0062(11) -0.0012(12) -0.0094(12)
O5 0.0275(14) 0.0357(15) 0.0492(16) -0.0089(12) -0.0005(12) -0.0190(12)
O6 0.045(2) 0.056(2) 0.167(4) -0.018(2) -0.020(2) -0.0096(18)
O7 0.117(3) 0.075(2) 0.054(2) 0.0182(17) -0.0398(19) -0.071(2)
O8 0.0445(19) 0.061(2) 0.103(3) 0.0418(19) -0.0418(18) -0.0212(17)
O9 0.0285(14) 0.0308(14) 0.0318(14) 0.0030(11) -0.0064(11) -0.0101(11)
O10 0.0251(13) 0.0340(14) 0.0361(14) 0.0054(11) -0.0035(11) -0.0114(11)
O11 0.0363(17) 0.0400(18) 0.108(3) 0.0009(17) -0.0162(17) -0.0155(14)
O12 0.0576(19) 0.093(2) 0.0407(17) -0.0232(16) 0.0018(14) -0.0481(19)
O13 0.0361(16) 0.077(2) 0.0527(19) 0.0082(16) -0.0165(14) -0.0261(16)
O14 0.0385(17) 0.0379(16) 0.067(2) -0.0086(14) -0.0102(15) 0.0006(14)
O15 0.0253(13) 0.0283(14) 0.0396(15) -0.0053(11) 0.0004(11) -0.0107(11)
O16 0.0358(15) 0.0265(13) 0.0420(15) 0.0044(11) -0.0086(12) -0.0084(12)
O17 0.055(2) 0.057(2) 0.104(3) 0.0142(18) -0.0194(19) -0.0330(17)
O18 0.0435(17) 0.0439(17) 0.067(2) 0.0069(14) -0.0070(15) -0.0207(14)
N1 0.0291(18) 0.0273(17) 0.068(2) 0.0023(16) -0.0081(16) -0.0092(14)
N2 0.044(2) 0.044(2) 0.052(2) -0.0166(16) 0.0094(16) -0.0294(17)
N3 0.039(2) 0.0352(19) 0.052(2) -0.0014(16) 0.0001(16) -0.0175(16)
N4 0.0292(17) 0.0444(19) 0.0419(19) 0.0156(15) -0.0105(14) -0.0151(15)
N5 0.0302(18) 0.0405(19) 0.047(2) 0.0010(15) -0.0085(15) -0.0203(15)
N6 0.0266(17) 0.057(2) 0.0378(19) -0.0038(16) 0.0036(14) -0.0229(16)
N7 0.0302(17) 0.0314(17) 0.0397(18) 0.0006(14) -0.0076(14) -0.0161(14)
N8 0.0310(17) 0.0324(17) 0.0393(18) -0.0018(14) -0.0104(14) -0.0136(14)
C1 0.046(3) 0.053(3) 0.149(5) 0.015(3) -0.021(3) -0.030(3)
C2 0.038(2) 0.035(2) 0.066(3) 0.001(2) -0.004(2) -0.018(2)
C3 0.035(2) 0.030(2) 0.042(2) -0.0028(17) -0.0030(18) -0.0138(18)
C4 0.037(2) 0.031(2) 0.056(3) 0.0008(19) -0.0073(19) -0.0149(18)
C5 0.046(2) 0.034(2) 0.043(2) -0.0006(18) -0.0042(19) -0.0196(19)
C6 0.044(2) 0.042(2) 0.034(2) -0.0029(18) -0.0048(18) -0.024(2)
C7 0.044(3) 0.050(3) 0.052(3) 0.013(2) -0.018(2) -0.020(2)
C8 0.045(3) 0.044(2) 0.056(3) 0.016(2) -0.016(2) -0.027(2)
C9 0.035(2) 0.064(3) 0.077(3) -0.041(3) 0.004(2) -0.021(2)
C10 0.037(2) 0.027(2) 0.034(2) -0.0070(16) 0.0003(17) -0.0158(17)
C11 0.051(3) 0.087(4) 0.105(4) -0.009(3) 0.004(3) -0.041(3)
C12 0.053(3) 0.052(3) 0.058(3) -0.004(2) 0.000(2) -0.024(3)
C13 0.046(2) 0.037(2) 0.027(2) -0.0001(17) -0.0049(17) -0.0198(19)
C14 0.045(2) 0.039(2) 0.041(2) -0.0047(19) 0.0018(19) -0.016(2)
C15 0.065(3) 0.032(2) 0.038(2) -0.0005(18) -0.010(2) -0.025(2)
C16 0.044(2) 0.041(2) 0.033(2) 0.0086(18) -0.0142(18) -0.022(2)
C17 0.040(2) 0.042(2) 0.039(2) 0.0005(18) -0.0068(18) -0.015(2)
C18 0.050(3) 0.036(2) 0.040(2) -0.0061(18) -0.0052(19) -0.022(2)
C19 0.029(2) 0.043(2) 0.036(2) 0.0090(18) -0.0062(17) -0.0105(18)
C20 0.031(2) 0.0251(19) 0.034(2) 0.0023(16) -0.0092(17) -0.0155(17)
C21 0.047(3) 0.053(3) 0.090(4) 0.007(3) -0.027(3) -0.028(2)
C22 0.038(2) 0.049(3) 0.046(3) 0.003(2) -0.0078(19) -0.025(2)
C23 0.034(2) 0.049(2) 0.027(2) 0.0002(17) -0.0041(16) -0.0220(19)
C24 0.031(2) 0.046(2) 0.047(2) -0.0092(19) 0.0003(18) -0.0179(19)
C25 0.041(2) 0.044(2) 0.044(2) -0.0046(19) 0.0005(19) -0.025(2)
C26 0.038(2) 0.050(2) 0.031(2) 0.0000(18) -0.0042(17) -0.028(2)
C27 0.034(2) 0.047(2) 0.037(2) -0.0001(18) -0.0031(17) -0.0185(19)
C28 0.037(2) 0.040(2) 0.041(2) 0.0001(18) -0.0057(18) -0.0218(19)
C29 0.042(2) 0.038(2) 0.040(2) -0.0113(18) 0.0044(18) -0.0219(19)
C30 0.026(2) 0.032(2) 0.039(2) -0.0021(17) 0.0047(17) -0.0133(17)
C31 0.045(2) 0.046(2) 0.046(2) 0.011(2) -0.013(2) -0.027(2)
C32 0.064(3) 0.053(3) 0.075(3) 0.029(3) -0.028(3) -0.031(3)
C33 0.080(4) 0.047(3) 0.101(4) 0.028(3) -0.035(3) -0.044(3)
C34 0.072(3) 0.038(3) 0.082(4) 0.002(2) -0.028(3) -0.033(2)
C35 0.029(2) 0.031(2) 0.046(2) -0.0040(17) -0.0023(17) -0.0136(17)
C36 0.027(2) 0.035(2) 0.038(2) -0.0101(17) 0.0001(16) -0.0157(17)
C37 0.050(3) 0.049(3) 0.049(3) -0.008(2) -0.005(2) -0.034(2)
C38 0.042(3) 0.079(3) 0.049(3) -0.015(2) -0.012(2) -0.029(2)
C39 0.042(2) 0.061(3) 0.037(2) -0.005(2) -0.0085(19) -0.023(2)
C40 0.043(2) 0.043(2) 0.041(2) 0.0009(19) -0.0143(19) -0.019(2)

loop_
_atom_type_symbol
_atom_type_description
_atom_type_scat_dispersion_real
_atom_type_scat_dispersion_imag
_atom_type_scat_source
C C 0.0033 0.0016 'International Tables Vol C Tables 4.2.6.8 and 6.1.1.4'
H H 0.0000 0.0000 'International Tables Vol C Tables 4.2.6.8 and 6.1.1.4'
N N 0.0061 0.0033 'International Tables Vol C Tables 4.2.6.8 and 6.1.1.4'
O O 0.0106 0.0060 'International Tables Vol C Tables 4.2.6.8 and 6.1.1.4'
S S 0.1246 0.1234 'International Tables Vol C Tables 4.2.6.8 and 6.1.1.4'
Eu Eu -0.1578 3.6682 'International Tables Vol C Tables 4.2.6.8 and 6.1.1.4'

loop_
_geom_angle_atom_site_label_1
_geom_angle_atom_site_label_2
_geom_angle_atom_site_label_3
_geom_angle
_geom_angle_site_symmetry_1
_geom_angle_site_symmetry_3
_geom_angle_publ_flag
O4 Eu1 O15 140.33(8) 2_766 . ?
O4 Eu1 O10 77.46(8) 2_766 2_766 ?
O15 Eu1 O10 142.09(8) . 2_766 ?
O4 Eu1 O9 75.61(8) 2_766 . ?
O15 Eu1 O9 73.26(8) . . ?
O10 Eu1 O9 129.80(8) 2_766 . ?
O4 Eu1 O16 142.82(8) 2_766 . ?
O15 Eu1 O16 72.94(8) . . ?
O10 Eu1 O16 72.87(8) 2_766 . ?
O9 Eu1 O16 141.35(8) . . ?
O4 Eu1 O5 122.17(8) 2_766 . ?
O15 Eu1 O5 72.55(8) . . ?
O10 Eu1 O5 84.09(8) 2_766 . ?
O9 Eu1 O5 75.79(8) . . ?
O16 Eu1 O5 76.67(8) . . ?
O4 Eu1 N8 80.87(9) 2_766 . ?
O15 Eu1 N8 106.69(9) . . ?
O10 Eu1 N8 76.82(9) 2_766 . ?
O9 Eu1 N8 137.54(9) . . ?
O16 Eu1 N8 71.04(8) . . ?
O5 Eu1 N8 146.07(9) . . ?
O4 Eu1 N7 77.29(9) 2_766 . ?
O15 Eu1 N7 73.07(9) . . ?
O10 Eu1 N7 134.05(9) 2_766 . ?
O9 Eu1 N7 78.77(8) . . ?
O16 Eu1 N7 108.37(8) . . ?
O5 Eu1 N7 141.77(9) . . ?
N8 Eu1 N7 61.71(9) . . ?
O4 Eu1 O4 75.49(8) 2_766 . ?
O15 Eu1 O4 111.70(7) . . ?
O10 Eu1 O4 67.59(7) 2_766 . ?
O9 Eu1 O4 65.06(7) . . ?
O16 Eu1 O4 111.96(7) . . ?
O5 Eu1 O4 46.91(7) . . ?
N8 Eu1 O4 140.57(8) . . ?
N7 Eu1 O4 138.92(8) . . ?
O4 Eu1 C10 98.93(9) 2_766 . ?
O15 Eu1 C10 89.48(9) . . ?
O10 Eu1 C10 78.80(9) 2_766 . ?
O9 Eu1 C10 64.74(9) . . ?
O16 Eu1 C10 96.78(9) . . ?
O5 Eu1 C10 23.28(8) . . ?
N8 Eu1 C10 155.05(10) . . ?
N7 Eu1 C10 142.89(9) . . ?
O4 Eu1 C10 24.33(8) . . ?
O4 Eu1 Eu1 43.13(6) 2_766 2_766 ?
O15 Eu1 Eu1 133.37(6) . 2_766 ?
O10 Eu1 Eu1 67.09(5) 2_766 2_766 ?
O9 Eu1 Eu1 64.21(5) . 2_766 ?
O16 Eu1 Eu1 134.80(6) . 2_766 ?
O5 Eu1 Eu1 79.16(6) . 2_766 ?
N8 Eu1 Eu1 117.24(6) . 2_766 ?
N7 Eu1 Eu1 114.25(6) . 2_766 ?
O4 Eu1 Eu1 32.36(5) . 2_766 ?
C10 Eu1 Eu1 56.11(7) . 2_766 ?
O2 S1 O3 118.9(2) . . ?
O2 S1 N2 108.8(2) . . ?
O3 S1 N2 106.70(17) . . ?
O2 S1 C6 106.41(18) . . ?
O3 S1 C6 109.23(18) . . ?
N2 S1 C6 106.21(18) . . ?
O7 S2 O8 119.9(2) . . ?
O7 S2 N4 107.00(18) . . ?
O8 S2 N4 106.10(18) . . ?
O7 S2 C16 106.7(2) . . ?
O8 S2 C16 109.31(19) . . ?
N4 S2 C16 107.22(16) . . ?
O13 S3 O12 120.03(18) . . ?
O13 S3 N6 106.73(17) . . ?
O12 S3 N6 106.62(18) . . ?
O13 S3 C26 108.56(18) . . ?
O12 S3 C26 107.61(18) . . ?
N6 S3 C26 106.55(16) . . ?
C10 O4 Eu1 163.4(2) . 2_766 ?
C10 O4 Eu1 81.3(2) . . ?
Eu1 O4 Eu1 104.51(8) 2_766 . ?
C10 O5 Eu1 105.6(2) . . ?
C20 O9 Eu1 138.6(2) . . ?
C20 O10 Eu1 137.6(2) . 2_766 ?
C30 O15 Eu1 125.9(2) . . ?
Eu1 O16 H1W 111.9 . . ?
Eu1 O16 H2W 115.5 . . ?
H1W O16 H2W 110.4 . . ?
H3W O17 H4W 110.7 . . ?
H5W O18 H6W 110.3 . . ?
C2 N1 C3 129.0(3) . . ?
C2 N1 H1D 115.5 . . ?
C3 N1 H1D 115.5 . . ?
C9 N2 S1 120.4(3) . . ?
C9 N2 H2D 119.8 . . ?
S1 N2 H2D 119.8 . . ?
C12 N3 C13 127.5(4) . . ?
C12 N3 H3D 116.3 . . ?
C13 N3 H3D 116.3 . . ?
C19 N4 S2 119.0(3) . . ?
C19 N4 H4D 120.5 . . ?
S2 N4 H4D 120.5 . . ?
C22 N5 C23 128.7(3) . . ?
C22 N5 H5D 115.7 . . ?
C23 N5 H5D 115.7 . . ?
C29 N6 S3 117.7(2) . . ?
C29 N6 H6D 121.2 . . ?
S3 N6 H6D 121.2 . . ?
C31 N7 C35 117.4(3) . . ?
C31 N7 Eu1 119.8(2) . . ?
C35 N7 Eu1 121.7(2) . . ?
C40 N8 C36 117.5(3) . . ?
C40 N8 Eu1 120.2(2) . . ?
C36 N8 Eu1 122.3(2) . . ?
C2 C1 H1A 109.5 . . ?
C2 C1 H1B 109.5 . . ?
H1A C1 H1B 109.5 . . ?
C2 C1 H1C 109.5 . . ?
H1A C1 H1C 109.5 . . ?
H1B C1 H1C 109.5 . . ?
O1 C2 N1 123.1(4) . . ?
O1 C2 C1 121.4(4) . . ?
N1 C2 C1 115.5(4) . . ?
C8 C3 C4 119.7(4) . . ?
C8 C3 N1 123.6(3) . . ?
C4 C3 N1 116.7(3) . . ?
C5 C4 C3 120.4(4) . . ?
C5 C4 H4 119.8 . . ?
C3 C4 H4 119.8 . . ?
C6 C5 C4 119.9(4) . . ?
C6 C5 H5 120.1 . . ?
C4 C5 H5 120.1 . . ?
C7 C6 C5 119.6(4) . . ?
C7 C6 S1 118.2(3) . . ?
C5 C6 S1 122.2(3) . . ?
C6 C7 C8 121.1(4) . . ?
C6 C7 H7 119.4 . . ?
C8 C7 H7 119.4 . . ?
C7 C8 C3 119.4(4) . . ?
C7 C8 H8 120.3 . . ?
C3 C8 H8 120.3 . . ?
N2 C9 C10 116.6(3) . . ?
N2 C9 H9A 108.1 . . ?
C10 C9 H9A 108.1 . . ?
N2 C9 H9B 108.1 . . ?
C10 C9 H9B 108.1 . . ?
H9A C9 H9B 107.3 . . ?
O5 C10 O4 122.6(3) . . ?
O5 C10 C9 121.7(3) . . ?
O4 C10 C9 115.6(3) . . ?
O5 C10 Eu1 51.14(17) . . ?
O4 C10 Eu1 74.37(19) . . ?
C9 C10 Eu1 158.0(3) . . ?
C12 C11 H11A 109.5 . . ?
C12 C11 H11B 109.5 . . ?
H11A C11 H11B 109.5 . . ?
C12 C11 H11C 109.5 . . ?
H11A C11 H11C 109.5 . . ?
H11B C11 H11C 109.5 . . ?
O6 C12 N3 122.8(4) . . ?
O6 C12 C11 122.6(4) . . ?
N3 C12 C11 114.6(4) . . ?
C14 C13 C18 119.5(4) . . ?
C14 C13 N3 124.1(4) . . ?
C18 C13 N3 116.4(3) . . ?
C15 C14 C13 119.5(4) . . ?
C15 C14 H14 120.2 . . ?
C13 C14 H14 120.2 . . ?
C16 C15 C14 120.7(4) . . ?
C16 C15 H15 119.6 . . ?
C14 C15 H15 119.6 . . ?
C15 C16 C17 120.1(4) . . ?
C15 C16 S2 120.7(3) . . ?
C17 C16 S2 119.2(3) . . ?
C18 C17 C16 119.4(4) . . ?
C18 C17 H17 120.3 . . ?
C16 C17 H17 120.3 . . ?
C17 C18 C13 120.6(4) . . ?
C17 C18 H18 119.7 . . ?
C13 C18 H18 119.7 . . ?
N4 C19 C20 114.1(3) . . ?
N4 C19 H19A 108.7 . . ?
C20 C19 H19A 108.7 . . ?
N4 C19 H19B 108.7 . . ?
C20 C19 H19B 108.7 . . ?
H19A C19 H19B 107.6 . . ?
O10 C20 O9 126.2(3) . . ?
O10 C20 C19 120.0(3) . . ?
O9 C20 C19 113.9(3) . . ?
C22 C21 H21A 109.5 . . ?
C22 C21 H21B 109.5 . . ?
H21A C21 H21B 109.5 . . ?
C22 C21 H21C 109.5 . . ?
H21A C21 H21C 109.5 . . ?
H21B C21 H21C 109.5 . . ?
O11 C22 N5 123.5(4) . . ?
O11 C22 C21 122.2(4) . . ?
N5 C22 C21 114.3(4) . . ?
C24 C23 C28 119.5(3) . . ?
C24 C23 N5 123.9(4) . . ?
C28 C23 N5 116.6(3) . . ?
C23 C24 C25 120.2(4) . . ?
C23 C24 H24 119.9 . . ?
C25 C24 H24 119.9 . . ?
C24 C25 C26 120.0(4) . . ?
C24 C25 H25 120.0 . . ?
C26 C25 H25 120.0 . . ?
C27 C26 C25 120.0(3) . . ?
C27 C26 S3 118.8(3) . . ?
C25 C26 S3 121.1(3) . . ?
C28 C27 C26 119.7(4) . . ?
C28 C27 H27 120.2 . . ?
C26 C27 H27 120.2 . . ?
C27 C28 C23 120.6(4) . . ?
C27 C28 H28 119.7 . . ?
C23 C28 H28 119.7 . . ?
N6 C29 C30 112.7(3) . . ?
N6 C29 H29A 109.0 . . ?
C30 C29 H29A 109.0 . . ?
N6 C29 H29B 109.0 . . ?
C30 C29 H29B 109.0 . . ?
H29A C29 H29B 107.8 . . ?
O14 C30 O15 123.8(4) . . ?
O14 C30 C29 117.4(3) . . ?
O15 C30 C29 118.5(3) . . ?
N7 C31 C32 124.2(4) . . ?
N7 C31 H31 117.9 . . ?
C32 C31 H31 117.9 . . ?
C33 C32 C31 117.9(4) . . ?
C33 C32 H32 121.0 . . ?
C31 C32 H32 121.0 . . ?
C34 C33 C32 119.2(4) . . ?
C34 C33 H33 120.4 . . ?
C32 C33 H33 120.4 . . ?
C33 C34 C35 119.7(4) . . ?
C33 C34 H34 120.1 . . ?
C35 C34 H34 120.1 . . ?
N7 C35 C34 121.5(4) . . ?
N7 C35 C36 116.0(3) . . ?
C34 C35 C36 122.4(4) . . ?
N8 C36 C37 121.0(4) . . ?
N8 C36 C35 116.1(3) . . ?
C37 C36 C35 122.8(3) . . ?
C38 C37 C36 120.3(4) . . ?
C38 C37 H37 119.9 . . ?
C36 C37 H37 119.9 . . ?
C39 C38 C37 118.9(4) . . ?
C39 C38 H38 120.5 . . ?
C37 C38 H38 120.5 . . ?
C38 C39 C40 118.7(4) . . ?
C38 C39 H39 120.7 . . ?
C40 C39 H39 120.7 . . ?
N8 C40 C39 123.7(4) . . ?
N8 C40 H40 118.2 . . ?
C39 C40 H40 118.2 . . ?

loop_
_geom_bond_atom_site_label_1
_geom_bond_atom_site_label_2
_geom_bond_distance
_geom_bond_site_symmetry_2
_geom_bond_publ_flag
Eu1 O4 2.314(2) 2_766 ?
Eu1 O15 2.381(2) . ?
Eu1 O10 2.399(2) 2_766 ?
Eu1 O9 2.427(2) . ?
Eu1 O16 2.452(2) . ?
Eu1 O5 2.452(2) . ?
Eu1 N8 2.613(3) . ?
Eu1 N7 2.615(3) . ?
Eu1 O4 2.955(3) . ?
Eu1 C10 3.033(4) . ?
Eu1 Eu1 4.1844(7) 2_766 ?
S1 O2 1.421(3) . ?
S1 O3 1.424(3) . ?
S1 N2 1.609(3) . ?
S1 C6 1.770(4) . ?
S2 O7 1.430(3) . ?
S2 O8 1.435(3) . ?
S2 N4 1.624(3) . ?
S2 C16 1.765(4) . ?
S3 O13 1.431(3) . ?
S3 O12 1.432(3) . ?
S3 N6 1.626(3) . ?
S3 C26 1.761(4) . ?
O1 C2 1.231(4) . ?
O4 C10 1.264(4) . ?
O4 Eu1 2.314(2) 2_766 ?
O5 C10 1.245(4) . ?
O6 C12 1.220(5) . ?
O9 C20 1.272(4) . ?
O10 C20 1.247(4) . ?
O10 Eu1 2.399(2) 2_766 ?
O11 C22 1.220(5) . ?
O14 C30 1.249(4) . ?
O15 C30 1.263(4) . ?
O16 H1W 0.8303 . ?
O16 H2W 0.8322 . ?
O17 H3W 0.8308 . ?
O17 H4W 0.8332 . ?
O18 H5W 0.8315 . ?
O18 H6W 0.8324 . ?
N1 C2 1.341(5) . ?
N1 C3 1.412(5) . ?
N1 H1D 0.8600 . ?
N2 C9 1.454(5) . ?
N2 H2D 0.8600 . ?
N3 C12 1.349(5) . ?
N3 C13 1.406(5) . ?
N3 H3D 0.8600 . ?
N4 C19 1.447(4) . ?
N4 H4D 0.8600 . ?
N5 C22 1.350(5) . ?
N5 C23 1.413(4) . ?
N5 H5D 0.8600 . ?
N6 C29 1.458(5) . ?
N6 H6D 0.8600 . ?
N7 C31 1.333(4) . ?
N7 C35 1.343(4) . ?
N8 C40 1.347(4) . ?
N8 C36 1.352(4) . ?
C1 C2 1.505(6) . ?
C1 H1A 0.9600 . ?
C1 H1B 0.9600 . ?
C1 H1C 0.9600 . ?
C3 C8 1.385(5) . ?
C3 C4 1.388(5) . ?
C4 C5 1.383(5) . ?
C4 H4 0.9300 . ?
C5 C6 1.381(5) . ?
C5 H5 0.9300 . ?
C6 C7 1.377(5) . ?
C7 C8 1.382(5) . ?
C7 H7 0.9300 . ?
C8 H8 0.9300 . ?
C9 C10 1.505(5) . ?
C9 H9A 0.9700 . ?
C9 H9B 0.9700 . ?
C11 C12 1.504(6) . ?
C11 H11A 0.9600 . ?
C11 H11B 0.9600 . ?
C11 H11C 0.9600 . ?
C13 C14 1.389(5) . ?
C13 C18 1.393(5) . ?
C14 C15 1.383(5) . ?
C14 H14 0.9300 . ?
C15 C16 1.378(5) . ?
C15 H15 0.9300 . ?
C16 C17 1.388(5) . ?
C17 C18 1.380(5) . ?
C17 H17 0.9300 . ?
C18 H18 0.9300 . ?
C19 C20 1.515(5) . ?
C19 H19A 0.9700 . ?
C19 H19B 0.9700 . ?
C21 C22 1.505(5) . ?
C21 H21A 0.9600 . ?
C21 H21B 0.9600 . ?
C21 H21C 0.9600 . ?
C23 C24 1.379(5) . ?
C23 C28 1.391(5) . ?
C24 C25 1.383(5) . ?
C24 H24 0.9300 . ?
C25 C26 1.390(5) . ?
C25 H25 0.9300 . ?
C26 C27 1.382(5) . ?
C27 C28 1.379(5) . ?
C27 H27 0.9300 . ?
C28 H28 0.9300 . ?
C29 C30 1.519(5) . ?
C29 H29A 0.9700 . ?
C29 H29B 0.9700 . ?
C31 C32 1.374(5) . ?
C31 H31 0.9300 . ?
C32 C33 1.372(6) . ?
C32 H32 0.9300 . ?
C33 C34 1.367(6) . ?
C33 H33 0.9300 . ?
C34 C35 1.386(5) . ?
C34 H34 0.9300 . ?
C35 C36 1.485(5) . ?
C36 C37 1.388(5) . ?
C37 C38 1.371(6) . ?
C37 H37 0.9300 . ?
C38 C39 1.368(6) . ?
C38 H38 0.9300 . ?
C39 C40 1.371(5) . ?
C39 H39 0.9300 . ?
C40 H40 0.9300 . ?

loop_
_geom_hbond_atom_site_label_D
_geom_hbond_atom_site_label_H
_geom_hbond_atom_site_label_A
_geom_hbond_distance_DH
_geom_hbond_distance_HA
_geom_hbond_distance_DA
_geom_hbond_angle_DHA
_geom_hbond_site_symmetry_A
O16 H1W O14 0.83 1.93 2.722(4) 159.4 .
O16 H2W O1 0.83 1.88 2.702(4) 170.9 2_776
O17 H3W O6 0.83 1.98 2.804(5) 175.8 .
O17 H4W O7 0.83 2.44 3.185(4) 149.8 1_455
O17 H4W O8 0.83 2.66 3.372(4) 144.8 1_455
O17 H4W S2 0.83 2.83 3.600(3) 155.2 1_455
O18 H5W O12 0.83 2.36 3.095(4) 148.5 2_666
O18 H5W O7 0.83 2.63 3.258(4) 133.5 1_454
O18 H6W O11 0.83 1.96 2.792(4) 177.7 2_566
N1 H1D O14 0.86 1.89 2.710(4) 160.0 1_655
N2 H2D O18 0.86 2.37 3.039(4) 134.6 2_666
N3 H3D O18 0.86 2.21 3.024(4) 158.4 2_656
N4 H4D O1 0.86 2.24 2.957(4) 141.4 1_545
N5 H5D O17 0.86 2.09 2.919(4) 162.9 .
N6 H6D O9 0.86 2.53 3.172(4) 132.4 .

loop_
_geom_torsion_atom_site_label_1
_geom_torsion_atom_site_label_2
_geom_torsion_atom_site_label_3
_geom_torsion_atom_site_label_4
_geom_torsion
_geom_torsion_site_symmetry_1
_geom_torsion_site_symmetry_2
_geom_torsion_site_symmetry_3
_geom_torsion_site_symmetry_4
_geom_torsion_publ_flag
O4 Eu1 O4 C10 -164.1(2) 2_766 . . . ?
O15 Eu1 O4 C10 -25.3(2) . . . . ?
O10 Eu1 O4 C10 113.7(2) 2_766 . . . ?
O9 Eu1 O4 C10 -83.5(2) . . . . ?
O16 Eu1 O4 C10 54.3(2) . . . . ?
O5 Eu1 O4 C10 10.21(19) . . . . ?
N8 Eu1 O4 C10 140.8(2) . . . . ?
N7 Eu1 O4 C10 -114.1(2) . . . . ?
Eu1 Eu1 O4 C10 -164.1(2) 2_766 . . . ?
O4 Eu1 O4 Eu1 0.0 2_766 . . 2_766 ?
O15 Eu1 O4 Eu1 138.83(9) . . . 2_766 ?
O10 Eu1 O4 Eu1 -82.19(9) 2_766 . . 2_766 ?
O9 Eu1 O4 Eu1 80.64(9) . . . 2_766 ?
O16 Eu1 O4 Eu1 -141.53(9) . . . 2_766 ?
O5 Eu1 O4 Eu1 174.32(14) . . . 2_766 ?
N8 Eu1 O4 Eu1 -55.05(15) . . . 2_766 ?
N7 Eu1 O4 Eu1 50.00(15) . . . 2_766 ?
C10 Eu1 O4 Eu1 164.1(2) . . . 2_766 ?
O4 Eu1 O5 C10 -4.1(3) 2_766 . . . ?
O15 Eu1 O5 C10 134.9(2) . . . . ?
O10 Eu1 O5 C10 -75.3(2) 2_766 . . . ?
O9 Eu1 O5 C10 58.3(2) . . . . ?
O16 Eu1 O5 C10 -149.1(2) . . . . ?
N8 Eu1 O5 C10 -130.9(2) . . . . ?
N7 Eu1 O5 C10 108.1(2) . . . . ?
O4 Eu1 O5 C10 -10.6(2) . . . . ?
Eu1 Eu1 O5 C10 -7.6(2) 2_766 . . . ?
O4 Eu1 O9 C20 16.8(3) 2_766 . . . ?
O15 Eu1 O9 C20 171.9(3) . . . . ?
O10 Eu1 O9 C20 -42.9(3) 2_766 . . . ?
O16 Eu1 O9 C20 -158.2(3) . . . . ?
O5 Eu1 O9 C20 -112.4(3) . . . . ?
N8 Eu1 O9 C20 75.2(3) . . . . ?
N7 Eu1 O9 C20 96.3(3) . . . . ?
O4 Eu1 O9 C20 -63.7(3) . . . . ?
C10 Eu1 O9 C20 -90.6(3) . . . . ?
Eu1 Eu1 O9 C20 -27.8(3) 2_766 . . . ?
O4 Eu1 O15 C30 153.7(3) 2_766 . . . ?
O10 Eu1 O15 C30 -20.6(3) 2_766 . . . ?
O9 Eu1 O15 C30 114.0(3) . . . . ?
O16 Eu1 O15 C30 -47.0(3) . . . . ?
O5 Eu1 O15 C30 34.0(3) . . . . ?
N8 Eu1 O15 C30 -110.5(3) . . . . ?
N7 Eu1 O15 C30 -163.0(3) . . . . ?
O4 Eu1 O15 C30 60.4(3) . . . . ?
C10 Eu1 O15 C30 50.2(3) . . . . ?
Eu1 Eu1 O15 C30 89.4(3) 2_766 . . . ?
O2 S1 N2 C9 45.7(3) . . . . ?
O3 S1 N2 C9 175.1(3) . . . . ?
C6 S1 N2 C9 -68.5(3) . . . . ?
O7 S2 N4 C19 -60.8(3) . . . . ?
O8 S2 N4 C19 170.1(3) . . . . ?
C16 S2 N4 C19 53.4(3) . . . . ?
O13 S3 N6 C29 170.3(3) . . . . ?
O12 S3 N6 C29 -60.3(3) . . . . ?
C26 S3 N6 C29 54.4(3) . . . . ?
O4 Eu1 N7 C31 94.0(3) 2_766 . . . ?
O15 Eu1 N7 C31 -59.3(3) . . . . ?
O10 Eu1 N7 C31 152.2(2) 2_766 . . . ?
O9 Eu1 N7 C31 16.4(3) . . . . ?
O16 Eu1 N7 C31 -124.2(3) . . . . ?
O5 Eu1 N7 C31 -32.5(3) . . . . ?
N8 Eu1 N7 C31 -179.6(3) . . . . ?
O4 Eu1 N7 C31 44.5(3) . . . . ?
C10 Eu1 N7 C31 6.0(3) . . . . ?
Eu1 Eu1 N7 C31 71.3(3) 2_766 . . . ?
O4 Eu1 N7 C35 -73.9(3) 2_766 . . . ?
O15 Eu1 N7 C35 132.7(3) . . . . ?
O10 Eu1 N7 C35 -15.8(3) 2_766 . . . ?
O9 Eu1 N7 C35 -151.5(3) . . . . ?
O16 Eu1 N7 C35 67.8(3) . . . . ?
O5 Eu1 N7 C35 159.5(2) . . . . ?
N8 Eu1 N7 C35 12.4(2) . . . . ?
O4 Eu1 N7 C35 -123.4(2) . . . . ?
C10 Eu1 N7 C35 -162.0(2) . . . . ?
Eu1 Eu1 N7 C35 -96.7(3) 2_766 . . . ?
O4 Eu1 N8 C40 -108.9(3) 2_766 . . . ?
O15 Eu1 N8 C40 111.2(3) . . . . ?
O10 Eu1 N8 C40 -29.7(3) 2_766 . . . ?
O9 Eu1 N8 C40 -165.6(2) . . . . ?
O16 Eu1 N8 C40 46.4(3) . . . . ?
O5 Eu1 N8 C40 27.8(3) . . . . ?
N7 Eu1 N8 C40 170.7(3) . . . . ?
O4 Eu1 N8 C40 -55.4(3) . . . . ?
C10 Eu1 N8 C40 -17.3(4) . . . . ?
Eu1 Eu1 N8 C40 -84.9(3) 2_766 . . . ?
O4 Eu1 N8 C36 74.6(3) 2_766 . . . ?
O15 Eu1 N8 C36 -65.4(3) . . . . ?
O10 Eu1 N8 C36 153.7(3) 2_766 . . . ?
O9 Eu1 N8 C36 17.8(3) . . . . ?
O16 Eu1 N8 C36 -130.1(3) . . . . ?
O5 Eu1 N8 C36 -148.8(2) . . . . ?
N7 Eu1 N8 C36 -5.8(2) . . . . ?
O4 Eu1 N8 C36 128.0(2) . . . . ?
C10 Eu1 N8 C36 166.1(2) . . . . ?
Eu1 Eu1 N8 C36 98.5(3) 2_766 . . . ?
C3 N1 C2 O1 1.5(7) . . . . ?
C3 N1 C2 C1 -178.6(4) . . . . ?
C2 N1 C3 C8 16.7(7) . . . . ?
C2 N1 C3 C4 -165.5(4) . . . . ?
C8 C3 C4 C5 -0.2(6) . . . . ?
N1 C3 C4 C5 -178.2(3) . . . . ?
C3 C4 C5 C6 0.5(6) . . . . ?
C4 C5 C6 C7 -0.2(6) . . . . ?
C4 C5 C6 S1 179.9(3) . . . . ?
O2 S1 C6 C7 47.1(4) . . . . ?
O3 S1 C6 C7 -82.4(4) . . . . ?
N2 S1 C6 C7 162.8(3) . . . . ?
O2 S1 C6 C5 -133.1(3) . . . . ?
O3 S1 C6 C5 97.4(3) . . . . ?
N2 S1 C6 C5 -17.3(4) . . . . ?
C5 C6 C7 C8 -0.4(6) . . . . ?
S1 C6 C7 C8 179.5(3) . . . . ?
C6 C7 C8 C3 0.7(7) . . . . ?
C4 C3 C8 C7 -0.4(6) . . . . ?
N1 C3 C8 C7 177.4(4) . . . . ?
S1 N2 C9 C10 -98.8(4) . . . . ?
Eu1 O5 C10 O4 22.0(4) . . . . ?
Eu1 O5 C10 C9 -154.5(3) . . . . ?
Eu1 O4 C10 O5 -129.6(7) 2_766 . . . ?
Eu1 O4 C10 O5 -17.6(3) . . . . ?
Eu1 O4 C10 C9 47.0(10) 2_766 . . . ?
Eu1 O4 C10 C9 159.0(3) . . . . ?
Eu1 O4 C10 Eu1 -112.0(8) 2_766 . . . ?
N2 C9 C10 O5 -2.8(6) . . . . ?
N2 C9 C10 O4 -179.4(3) . . . . ?
N2 C9 C10 Eu1 -66.5(9) . . . . ?
O4 Eu1 C10 O5 176.4(2) 2_766 . . . ?
O15 Eu1 C10 O5 -42.5(2) . . . . ?
O10 Eu1 C10 O5 101.2(2) 2_766 . . . ?
O9 Eu1 C10 O5 -114.2(2) . . . . ?
O16 Eu1 C10 O5 30.3(2) . . . . ?
N8 Eu1 C10 O5 88.9(3) . . . . ?
N7 Eu1 C10 O5 -102.8(2) . . . . ?
O4 Eu1 C10 O5 160.9(4) . . . . ?
Eu1 Eu1 C10 O5 171.1(3) 2_766 . . . ?
O4 Eu1 C10 O4 15.6(2) 2_766 . . . ?
O15 Eu1 C10 O4 156.6(2) . . . . ?
O10 Eu1 C10 O4 -59.66(19) 2_766 . . . ?
O9 Eu1 C10 O4 84.9(2) . . . . ?
O16 Eu1 C10 O4 -130.63(19) . . . . ?
O5 Eu1 C10 O4 -160.9(4) . . . . ?
N8 Eu1 C10 O4 -72.0(3) . . . . ?
N7 Eu1 C10 O4 96.3(2) . . . . ?
Eu1 Eu1 C10 O4 10.16(16) 2_766 . . . ?
O4 Eu1 C10 C9 -104.8(7) 2_766 . . . ?
O15 Eu1 C10 C9 36.2(7) . . . . ?
O10 Eu1 C10 C9 180.0(7) 2_766 . . . ?
O9 Eu1 C10 C9 -35.4(7) . . . . ?
O16 Eu1 C10 C9 109.0(7) . . . . ?
O5 Eu1 C10 C9 78.7(7) . . . . ?
N8 Eu1 C10 C9 167.7(6) . . . . ?
N7 Eu1 C10 C9 -24.1(8) . . . . ?
O4 Eu1 C10 C9 -120.4(8) . . . . ?
Eu1 Eu1 C10 C9 -110.2(7) 2_766 . . . ?
C13 N3 C12 O6 -9.2(7) . . . . ?
C13 N3 C12 C11 170.8(4) . . . . ?
C12 N3 C13 C14 23.5(6) . . . . ?
C12 N3 C13 C18 -157.2(4) . . . . ?
C18 C13 C14 C15 2.8(6) . . . . ?
N3 C13 C14 C15 -178.0(3) . . . . ?
C13 C14 C15 C16 0.8(6) . . . . ?
C14 C15 C16 C17 -3.7(6) . . . . ?
C14 C15 C16 S2 174.4(3) . . . . ?
O7 S2 C16 C15 33.6(4) . . . . ?
O8 S2 C16 C15 164.6(3) . . . . ?
N4 S2 C16 C15 -80.7(3) . . . . ?
O7 S2 C16 C17 -148.2(3) . . . . ?
O8 S2 C16 C17 -17.2(4) . . . . ?
N4 S2 C16 C17 97.4(3) . . . . ?
C15 C16 C17 C18 2.9(5) . . . . ?
S2 C16 C17 C18 -175.2(3) . . . . ?
C16 C17 C18 C13 0.7(6) . . . . ?
C14 C13 C18 C17 -3.5(6) . . . . ?
N3 C13 C18 C17 177.2(3) . . . . ?
S2 N4 C19 C20 174.9(2) . . . . ?
Eu1 O10 C20 O9 2.7(6) 2_766 . . . ?
Eu1 O10 C20 C19 -178.2(2) 2_766 . . . ?
Eu1 O9 C20 O10 29.9(5) . . . . ?
Eu1 O9 C20 C19 -149.3(3) . . . . ?
N4 C19 C20 O10 -0.2(5) . . . . ?
N4 C19 C20 O9 179.0(3) . . . . ?
C23 N5 C22 O11 -3.9(7) . . . . ?
C23 N5 C22 C21 174.8(4) . . . . ?
C22 N5 C23 C24 13.8(6) . . . . ?
C22 N5 C23 C28 -167.7(4) . . . . ?
C28 C23 C24 C25 0.1(6) . . . . ?
N5 C23 C24 C25 178.6(3) . . . . ?
C23 C24 C25 C26 1.8(6) . . . . ?
C24 C25 C26 C27 -1.7(6) . . . . ?
C24 C25 C26 S3 175.0(3) . . . . ?
O13 S3 C26 C27 -23.0(4) . . . . ?
O12 S3 C26 C27 -154.4(3) . . . . ?
N6 S3 C26 C27 91.6(3) . . . . ?
O13 S3 C26 C25 160.2(3) . . . . ?
O12 S3 C26 C25 28.8(4) . . . . ?
N6 S3 C26 C25 -85.2(3) . . . . ?
C25 C26 C27 C28 -0.2(5) . . . . ?
S3 C26 C27 C28 -177.1(3) . . . . ?
C26 C27 C28 C23 2.1(6) . . . . ?
C24 C23 C28 C27 -2.0(6) . . . . ?
N5 C23 C28 C27 179.3(3) . . . . ?
S3 N6 C29 C30 -105.0(3) . . . . ?
Eu1 O15 C30 O14 77.6(4) . . . . ?
Eu1 O15 C30 C29 -97.0(3) . . . . ?
N6 C29 C30 O14 173.9(3) . . . . ?
N6 C29 C30 O15 -11.2(5) . . . . ?
C35 N7 C31 C32 2.3(6) . . . . ?
Eu1 N7 C31 C32 -166.2(3) . . . . ?
N7 C31 C32 C33 0.4(7) . . . . ?
C31 C32 C33 C34 -1.8(7) . . . . ?
C32 C33 C34 C35 0.5(7) . . . . ?
C31 N7 C35 C34 -3.7(5) . . . . ?
Eu1 N7 C35 C34 164.6(3) . . . . ?
C31 N7 C35 C36 174.2(3) . . . . ?
Eu1 N7 C35 C36 -17.5(4) . . . . ?
C33 C34 C35 N7 2.4(7) . . . . ?
C33 C34 C35 C36 -175.4(4) . . . . ?
C40 N8 C36 C37 0.1(5) . . . . ?
Eu1 N8 C36 C37 176.7(3) . . . . ?
C40 N8 C36 C35 -176.7(3) . . . . ?
Eu1 N8 C36 C35 0.0(4) . . . . ?
N7 C35 C36 N8 11.2(5) . . . . ?
C34 C35 C36 N8 -170.9(4) . . . . ?
N7 C35 C36 C37 -165.4(3) . . . . ?
C34 C35 C36 C37 12.5(6) . . . . ?
N8 C36 C37 C38 -0.2(6) . . . . ?
C35 C36 C37 C38 176.3(4) . . . . ?
C36 C37 C38 C39 0.1(6) . . . . ?
C37 C38 C39 C40 0.1(6) . . . . ?
C36 N8 C40 C39 0.2(6) . . . . ?
Eu1 N8 C40 C39 -176.6(3) . . . . ?
C38 C39 C40 N8 -0.2(6) . . . . ?
